data_4022853
loop_
_publ_author_name
'Jovina M. Sorbetti'
'Kristen N. Clary'
'Danica A. Rankic'
'Jeremy E. Wulff'
'Masood Parvez'
'Thomas G. Back'

_publ_contact_author
;
    Masood Parvez
    Department of Chemistry
    University of Calgary
    2500 University Drive N.W.
    Calgary, Alberta, Canada T2N 1N4  
;
_publ_contact_author_email ' parvez@ucalgary.ca '
_publ_contact_author_fax ' (403)289-9488 '
_publ_contact_author_phone ' (403)220-5348 '
_publ_section_title
;
 Aza-Morita-Baylis-Hillman Reactions and Cyclizations of Conjugated
 Dienes Activated by Sulfone, Ester, and Keto Groups
;
_journal_name_full 'Journal of Organic Chemistry'
_journal_page_first 3326
_journal_page_last 3331
_journal_paper_doi 10.1021/jo062655+
_journal_volume 72
_journal_year 2007
_chemical_formula_sum 'C19 H18 N2 O5 S'
_chemical_formula_weight 386.41
_chemical_name_systematic
;
 ?
;
_space_group_IT_number 2
_symmetry_cell_setting triclinic
_symmetry_space_group_name_Hall '-P 1'
_symmetry_space_group_name_H-M 'P -1'
_atom_sites_solution_hydrogens geom
_atom_sites_solution_primary direct
_atom_sites_solution_secondary difmap
_audit_creation_method SHELXL-97
_cell_angle_alpha 99.10(2)
_cell_angle_beta 104.52(2)
_cell_angle_gamma 105.71(2)
_cell_formula_units_Z 2
_cell_length_a 8.390(4)
_cell_length_b 10.134(4)
_cell_length_c 11.986(5)
_cell_measurement_reflns_used 8005
_cell_measurement_temperature 173(2)
_cell_measurement_theta_max 27.5
_cell_measurement_theta_min 3.2
_cell_volume 921.3(7)
_computing_cell_refinement 'HKL DENZO (Otwinowski & Minor, 1997)'
_computing_data_collection 'COLLECT (Hooft, 1998)'
_computing_data_reduction 'SCALEPACK (Otwinowski & Minor, 1997)'
_computing_molecular_graphics 'ORTEPII (Johnson, 1976)'
_computing_publication_material 'SHELXL-97 (Sheldrick, 1997)'
_computing_structure_refinement 'SHELXL-97 (Sheldrick, 1997)'
_computing_structure_solution 'SAPI91 (Fan, 1991)'
_diffrn_ambient_temperature 173(2)
_diffrn_measured_fraction_theta_full 0.984
_diffrn_measured_fraction_theta_max 0.984
_diffrn_measurement_device_type 'Nonius KappaCCD'
_diffrn_measurement_method ' \w and \f '
_diffrn_radiation_monochromator graphite
_diffrn_radiation_source 'fine-focus sealed tube'
_diffrn_radiation_type MoK\a
_diffrn_radiation_wavelength 0.71073
_diffrn_reflns_av_R_equivalents 0.0336
_diffrn_reflns_av_sigmaI/netI 0.0505
_diffrn_reflns_limit_h_max 10
_diffrn_reflns_limit_h_min -10
_diffrn_reflns_limit_k_max 13
_diffrn_reflns_limit_k_min -12
_diffrn_reflns_limit_l_max 15
_diffrn_reflns_limit_l_min -15
_diffrn_reflns_number 8005
_diffrn_reflns_theta_full 27.55
_diffrn_reflns_theta_max 27.55
_diffrn_reflns_theta_min 3.19
_exptl_absorpt_coefficient_mu 0.209
_exptl_absorpt_correction_T_max 0.9835
_exptl_absorpt_correction_T_min 0.9554
_exptl_absorpt_correction_type multi-scan
_exptl_absorpt_process_details 'SORTAV: (Blessing, 1997)'
_exptl_crystal_colour colorless
_exptl_crystal_density_diffrn 1.393
_exptl_crystal_density_method 'not measured'
_exptl_crystal_description prism
_exptl_crystal_F_000 404
_exptl_crystal_size_max 0.22
_exptl_crystal_size_mid 0.12
_exptl_crystal_size_min 0.08
_refine_diff_density_max 0.301
_refine_diff_density_min -0.344
_refine_diff_density_rms 0.050
_refine_ls_extinction_method none
_refine_ls_goodness_of_fit_ref 1.034
_refine_ls_hydrogen_treatment mixed
_refine_ls_matrix_type full
_refine_ls_number_parameters 248
_refine_ls_number_reflns 4202
_refine_ls_number_restraints 0
_refine_ls_restrained_S_all 1.034
_refine_ls_R_factor_all 0.0707
_refine_ls_R_factor_gt 0.0458
_refine_ls_shift/su_max 0.001
_refine_ls_shift/su_mean 0.000
_refine_ls_structure_factor_coef Fsqd
_refine_ls_weighting_details 'calc w=1/[\s^2^(Fo^2^)+(0.0450P)^2^+0.4600P] where P=(Fo^2^+2Fc^2^)/3'
_refine_ls_weighting_scheme calc
_refine_ls_wR_factor_gt 0.1042
_refine_ls_wR_factor_ref 0.1169
_reflns_number_gt 3093
_reflns_number_total 4202
_reflns_threshold_expression >2sigma(I)
_cod_data_source_file jo062655+rom20061226_030738.cif
_cod_data_source_block Compound_I
_cod_depositor_comments
;
The following automatic conversions were performed:
'_symmetry_cell_setting' value 'Triclinic' changed to 'triclinic'
according to '/home/saulius/struct/CIF-dictionaries/cif_core.dic'
dictionary named 'cif_core.dic' version 2.4.1 from
2010-06-29.

'_exptl_absorpt_correction_type' value 'Multi-scan' changed
to 'multi-scan' according to
'/home/saulius/struct/CIF-dictionaries/cif_core.dic' dictionary named
'cif_core.dic' version 2.4.1 from 2010-06-29.

Automatic conversion script
Id: cif_fix_enum 1527 2010-12-29 10:47:43Z saulius 
;
_cod_database_code 4022853

loop_
_symmetry_equiv_pos_as_xyz
'x, y, z'
'-x, -y, -z'

loop_
_atom_site_label
_atom_site_type_symbol
_atom_site_fract_x
_atom_site_fract_y
_atom_site_fract_z
_atom_site_U_iso_or_equiv
_atom_site_adp_type
_atom_site_occupancy
_atom_site_symmetry_multiplicity
_atom_site_calc_flag
_atom_site_refinement_flags
S1 S 0.25132(6) 0.07038(5) 0.78251(4) 0.02893(14) Uani 1 1 d .
O1 O 0.00399(17) 0.13156(14) 1.05307(13) 0.0351(3) Uani 1 1 d .
O2 O 0.38875(17) 0.17749(15) 0.76576(13) 0.0364(3) Uani 1 1 d .
O3 O 0.25852(19) -0.07026(14) 0.77423(13) 0.0366(3) Uani 1 1 d .
O4 O 0.6849(2) 0.60674(17) 1.50051(14) 0.0514(4) Uani 1 1 d .
O5 O 0.7136(3) 0.4027(2) 1.50457(16) 0.0797(7) Uani 1 1 d .
N1 N 0.2427(2) 0.12358(16) 0.91532(14) 0.0275(4) Uani 1 1 d .
H1N H 0.171(3) 0.058(2) 0.9335(19) 0.033 Uiso 1 1 d .
N2 N 0.6597(2) 0.4843(2) 1.45266(16) 0.0417(4) Uani 1 1 d .
C1 C 0.2507(2) 0.26989(19) 0.95936(17) 0.0266(4) Uani 1 1 d .
H1 H 0.3160 0.3259 0.9182 0.032 Uiso 1 1 d R
C2 C 0.0707(2) 0.28668(19) 0.93388(17) 0.0269(4) Uani 1 1 d .
C3 C 0.0197(3) 0.37564(19) 0.87167(17) 0.0303(4) Uani 1 1 d .
H3 H -0.0985 0.3753 0.8546 0.036 Uiso 1 1 d R
C4 C 0.1191(3) 0.4790(2) 0.82394(19) 0.0352(5) Uani 1 1 d .
H4 H 0.2394 0.4890 0.8344 0.042 Uiso 1 1 d R
C5 C 0.0477(3) 0.5602(2) 0.7647(2) 0.0439(6) Uani 1 1 d .
H5A H 0.1160 0.6281 0.7332 0.053 Uiso 1 1 d R
H5B H -0.0725 0.5507 0.7540 0.053 Uiso 1 1 d R
C6 C -0.0516(2) 0.1963(2) 0.98302(18) 0.0309(4) Uani 1 1 d .
C7 C -0.2419(3) 0.1815(2) 0.9462(2) 0.0414(5) Uani 1 1 d .
H7A H -0.2552 0.2750 0.9638 0.050 Uiso 1 1 calc R
H7B H -0.3008 0.1215 0.9901 0.050 Uiso 1 1 calc R
H7C H -0.2936 0.1385 0.8608 0.050 Uiso 1 1 calc R
C8 C 0.3584(2) 0.32373(19) 1.09068(16) 0.0258(4) Uani 1 1 d .
C9 C 0.3774(2) 0.45969(19) 1.15090(18) 0.0295(4) Uani 1 1 d .
H9 H 0.3216 0.5171 1.1099 0.035 Uiso 1 1 d R
C10 C 0.4752(3) 0.5136(2) 1.26925(18) 0.0325(4) Uani 1 1 d .
H10 H 0.4880 0.6075 1.3093 0.039 Uiso 1 1 d R
C11 C 0.5535(2) 0.4292(2) 1.32704(17) 0.0306(4) Uani 1 1 d .
C12 C 0.5395(3) 0.2952(2) 1.26998(18) 0.0321(4) Uani 1 1 d .
H12 H 0.5973 0.2404 1.3131 0.038 Uiso 1 1 d R
C13 C 0.4424(3) 0.2434(2) 1.15150(17) 0.0307(4) Uani 1 1 d .
H13 H 0.4328 0.1506 1.1111 0.037 Uiso 1 1 d R
C14 C 0.0532(2) 0.0633(2) 0.68239(17) 0.0291(4) Uani 1 1 d .
C15 C 0.0528(3) 0.1641(2) 0.61681(18) 0.0340(5) Uani 1 1 d .
H15 H 0.1602 0.2340 0.6234 0.041 Uiso 1 1 d R
C16 C -0.1044(3) 0.1609(2) 0.5415(2) 0.0440(6) Uani 1 1 d .
H16 H -0.1070 0.2324 0.4979 0.053 Uiso 1 1 d R
C17 C -0.2552(3) 0.0580(3) 0.5320(2) 0.0528(7) Uani 1 1 d .
H17 H -0.3632 0.0535 0.4775 0.063 Uiso 1 1 d R
C18 C -0.2538(3) -0.0433(3) 0.5973(2) 0.0534(7) Uani 1 1 d .
H18 H -0.3599 -0.1152 0.5904 0.064 Uiso 1 1 d R
C19 C -0.0990(3) -0.0409(2) 0.6739(2) 0.0417(5) Uani 1 1 d .
H19 H -0.0953 -0.1089 0.7210 0.050 Uiso 1 1 d R

loop_
_atom_site_aniso_label
_atom_site_aniso_U_11
_atom_site_aniso_U_22
_atom_site_aniso_U_33
_atom_site_aniso_U_23
_atom_site_aniso_U_13
_atom_site_aniso_U_12
S1 0.0269(3) 0.0317(3) 0.0303(3) 0.01024(19) 0.00707(19) 0.0130(2)
O1 0.0316(8) 0.0359(8) 0.0426(8) 0.0191(7) 0.0122(6) 0.0127(6)
O2 0.0272(7) 0.0446(8) 0.0392(8) 0.0160(7) 0.0111(6) 0.0104(6)
O3 0.0427(8) 0.0335(8) 0.0388(8) 0.0094(6) 0.0103(7) 0.0223(7)
O4 0.0551(11) 0.0430(9) 0.0403(9) -0.0004(7) 0.0089(8) 0.0026(8)
O5 0.1081(17) 0.0902(15) 0.0403(10) 0.0039(10) -0.0101(10) 0.0686(14)
N1 0.0301(9) 0.0248(8) 0.0293(9) 0.0109(7) 0.0089(7) 0.0097(7)
N2 0.0370(10) 0.0504(12) 0.0350(10) 0.0049(9) 0.0068(8) 0.0169(9)
C1 0.0263(10) 0.0247(9) 0.0312(10) 0.0114(8) 0.0087(8) 0.0098(8)
C2 0.0246(10) 0.0257(9) 0.0292(10) 0.0072(8) 0.0051(8) 0.0091(8)
C3 0.0280(10) 0.0301(10) 0.0335(11) 0.0094(8) 0.0073(8) 0.0118(8)
C4 0.0328(11) 0.0383(11) 0.0416(12) 0.0176(9) 0.0135(9) 0.0167(9)
C5 0.0399(13) 0.0483(13) 0.0550(15) 0.0295(11) 0.0194(11) 0.0187(11)
C6 0.0287(10) 0.0265(10) 0.0365(11) 0.0073(8) 0.0073(9) 0.0103(8)
C7 0.0284(11) 0.0423(12) 0.0565(14) 0.0202(11) 0.0132(10) 0.0115(9)
C8 0.0217(9) 0.0263(9) 0.0304(10) 0.0109(8) 0.0083(8) 0.0069(7)
C9 0.0275(10) 0.0270(10) 0.0374(11) 0.0122(8) 0.0100(8) 0.0118(8)
C10 0.0301(10) 0.0278(10) 0.0395(12) 0.0066(9) 0.0117(9) 0.0093(8)
C11 0.0237(10) 0.0368(11) 0.0299(10) 0.0074(8) 0.0075(8) 0.0088(8)
C12 0.0288(10) 0.0348(11) 0.0349(11) 0.0136(9) 0.0073(9) 0.0133(9)
C13 0.0317(10) 0.0263(10) 0.0341(11) 0.0091(8) 0.0076(9) 0.0106(8)
C14 0.0272(10) 0.0320(10) 0.0289(10) 0.0077(8) 0.0064(8) 0.0126(8)
C15 0.0352(11) 0.0340(11) 0.0329(11) 0.0113(9) 0.0081(9) 0.0118(9)
C16 0.0448(13) 0.0521(14) 0.0428(13) 0.0222(11) 0.0099(10) 0.0251(11)
C17 0.0318(12) 0.0803(18) 0.0509(15) 0.0284(13) 0.0055(11) 0.0247(12)
C18 0.0287(12) 0.0706(17) 0.0599(16) 0.0295(14) 0.0098(11) 0.0105(12)
C19 0.0328(12) 0.0490(13) 0.0449(13) 0.0230(11) 0.0094(10) 0.0116(10)

loop_
_atom_type_symbol
_atom_type_description
_atom_type_scat_dispersion_real
_atom_type_scat_dispersion_imag
_atom_type_scat_source
C C 0.0033 0.0016 'International Tables Vol C Tables 4.2.6.8 and 6.1.1.4'
H H 0.0000 0.0000 'International Tables Vol C Tables 4.2.6.8 and 6.1.1.4'
N N 0.0061 0.0033 'International Tables Vol C Tables 4.2.6.8 and 6.1.1.4'
O O 0.0106 0.0060 'International Tables Vol C Tables 4.2.6.8 and 6.1.1.4'
S S 0.1246 0.1234 'International Tables Vol C Tables 4.2.6.8 and 6.1.1.4'

loop_
_geom_angle_atom_site_label_1
_geom_angle_atom_site_label_2
_geom_angle_atom_site_label_3
_geom_angle
O3 S1 O2 120.02(9)
O3 S1 N1 105.62(9)
O2 S1 N1 107.11(9)
O3 S1 C14 108.78(9)
O2 S1 C14 107.86(9)
N1 S1 C14 106.72(9)
C1 N1 S1 120.68(13)
C1 N1 H1N 117.2(14)
S1 N1 H1N 110.8(14)
O4 N2 O5 123.5(2)
O4 N2 C11 118.64(18)
O5 N2 C11 117.83(19)
N1 C1 C2 112.39(15)
N1 C1 C8 109.96(14)
C2 C1 C8 113.26(16)
N1 C1 H1 106.1
C2 C1 H1 109.0
C8 C1 H1 105.6
C3 C2 C6 120.07(17)
C3 C2 C1 124.53(17)
C6 C2 C1 115.39(15)
C2 C3 C4 129.39(19)
C2 C3 H3 119.5
C4 C3 H3 111.1
C5 C4 C3 121.6(2)
C5 C4 H4 119.3
C3 C4 H4 119.1
C4 C5 H5A 120.4
C4 C5 H5B 119.6
H5A C5 H5B 120.0
O1 C6 C2 119.00(17)
O1 C6 C7 119.98(18)
C2 C6 C7 121.01(17)
C6 C7 H7A 109.5
C6 C7 H7B 109.5
H7A C7 H7B 109.5
C6 C7 H7C 109.5
H7A C7 H7C 109.5
H7B C7 H7C 109.5
C13 C8 C9 118.71(18)
C13 C8 C1 122.16(17)
C9 C8 C1 119.10(16)
C10 C9 C8 121.23(17)
C10 C9 H9 119.0
C8 C9 H9 119.8
C11 C10 C9 118.19(18)
C11 C10 H10 121.5
C9 C10 H10 120.3
C12 C11 C10 122.17(19)
C12 C11 N2 118.41(18)
C10 C11 N2 119.40(18)
C11 C12 C13 118.83(18)
C11 C12 H12 119.6
C13 C12 H12 121.6
C12 C13 C8 120.85(18)
C12 C13 H13 119.3
C8 C13 H13 119.9
C15 C14 C19 121.65(19)
C15 C14 S1 119.17(15)
C19 C14 S1 119.15(15)
C14 C15 C16 118.8(2)
C14 C15 H15 120.0
C16 C15 H15 121.2
C17 C16 C15 120.0(2)
C17 C16 H16 120.4
C15 C16 H16 119.6
C16 C17 C18 120.9(2)
C16 C17 H17 119.9
C18 C17 H17 119.1
C19 C18 C17 120.0(2)
C19 C18 H18 119.4
C17 C18 H18 120.7
C18 C19 C14 118.6(2)
C18 C19 H19 121.4
C14 C19 H19 120.0

loop_
_geom_bond_atom_site_label_1
_geom_bond_atom_site_label_2
_geom_bond_distance
S1 O3 1.4316(15)
S1 O2 1.4336(15)
S1 N1 1.6241(18)
S1 C14 1.765(2)
O1 C6 1.223(2)
O4 N2 1.219(2)
O5 N2 1.225(2)
N1 C1 1.470(2)
N1 H1N 0.86(2)
N2 C11 1.471(3)
C1 C2 1.526(3)
C1 C8 1.530(3)
C1 H1 0.9601
C2 C3 1.347(3)
C2 C6 1.484(3)
C3 C4 1.441(3)
C3 H3 0.9600
C4 C5 1.333(3)
C4 H4 0.9600
C5 H5A 0.9599
C5 H5B 0.9600
C6 C7 1.504(3)
C7 H7A 0.9800
C7 H7B 0.9800
C7 H7C 0.9800
C8 C13 1.390(2)
C8 C9 1.398(3)
C9 C10 1.383(3)
C9 H9 0.9600
C10 C11 1.381(3)
C10 H10 0.9600
C11 C12 1.381(3)
C12 C13 1.382(3)
C12 H12 0.9600
C13 H13 0.9600
C14 C15 1.384(3)
C14 C19 1.387(3)
C15 C16 1.387(3)
C15 H15 0.9600
C16 C17 1.370(3)
C16 H16 0.9600
C17 C18 1.387(3)
C17 H17 0.9600
C18 C19 1.381(3)
C18 H18 0.9600
C19 H19 0.9599

loop_
_geom_hbond_atom_site_label_D
_geom_hbond_atom_site_label_H
_geom_hbond_atom_site_label_A
_geom_hbond_distance_DH
_geom_hbond_distance_HA
_geom_hbond_distance_DA
_geom_hbond_angle_DHA
_geom_hbond_site_symmetry_A
N1 H1N O1 0.86(2) 2.13(2) 2.986(2) 168(2) 2_557
N1 H1N O1 0.86(2) 2.41(2) 2.906(2) 116.8(17) .

loop_
_geom_torsion_atom_site_label_1
_geom_torsion_atom_site_label_2
_geom_torsion_atom_site_label_3
_geom_torsion_atom_site_label_4
_geom_torsion
O3 S1 N1 C1 174.14(14)
O2 S1 N1 C1 45.12(16)
C14 S1 N1 C1 -70.19(16)
S1 N1 C1 C2 91.11(18)
S1 N1 C1 C8 -141.73(14)
N1 C1 C2 C3 -122.5(2)
C8 C1 C2 C3 112.1(2)
N1 C1 C2 C6 57.5(2)
C8 C1 C2 C6 -67.9(2)
C6 C2 C3 C4 175.0(2)
C1 C2 C3 C4 -5.0(3)
C2 C3 C4 C5 -179.4(2)
C3 C2 C6 O1 -169.66(19)
C1 C2 C6 O1 10.3(3)
C3 C2 C6 C7 11.5(3)
C1 C2 C6 C7 -168.51(18)
N1 C1 C8 C13 4.0(2)
C2 C1 C8 C13 130.64(19)
N1 C1 C8 C9 -177.92(16)
C2 C1 C8 C9 -51.3(2)
C13 C8 C9 C10 -1.1(3)
C1 C8 C9 C10 -179.24(18)
C8 C9 C10 C11 -0.3(3)
C9 C10 C11 C12 1.2(3)
C9 C10 C11 N2 179.41(18)
O4 N2 C11 C12 173.69(19)
O5 N2 C11 C12 -8.5(3)
O4 N2 C11 C10 -4.6(3)
O5 N2 C11 C10 173.2(2)
C10 C11 C12 C13 -0.7(3)
N2 C11 C12 C13 -178.97(18)
C11 C12 C13 C8 -0.7(3)
C9 C8 C13 C12 1.5(3)
C1 C8 C13 C12 179.65(18)
O3 S1 C14 C15 -138.91(17)
O2 S1 C14 C15 -7.24(19)
N1 S1 C14 C15 107.57(17)
O3 S1 C14 C19 42.9(2)
O2 S1 C14 C19 174.53(17)
N1 S1 C14 C19 -70.66(19)
C19 C14 C15 C16 0.5(3)
S1 C14 C15 C16 -177.68(17)
C14 C15 C16 C17 -0.8(3)
C15 C16 C17 C18 0.4(4)
C16 C17 C18 C19 0.4(4)
C17 C18 C19 C14 -0.7(4)
C15 C14 C19 C18 0.3(3)
S1 C14 C19 C18 178.45(19)

loop_
_cod_related_entry_id
_cod_related_entry_database
_cod_related_entry_code
1 ChemSpider 17344074
